data_1573095
loop_
_publ_author_name
'Wu, Weikang'
'Rajeshkumar, Thayalan'
'Zhu, Shan'
'Chai, Fuxiang'
'Hong, Dongjing'
'Huang, Zeming'
'Yuan, Qingbing'
'Maron, Laurent'
'Wang, Shaowu'

_publ_section_title
;
 Rare-earth metal complexes bearing electrophilic and nucleophilic carbon
 centres and their unique reactivity patterns towards pyridine
 derivatives.
;
_journal_issue 48
_journal_name_full 'Chemical science'
_journal_page_first 20315
_journal_page_last 20327
_journal_paper_doi 10.1039/d4sc04197f
_journal_volume 15
_journal_year 2024
_chemical_formula_moiety 'C39 H52 Lu N5 O'
_chemical_formula_sum 'C39 H52 Lu N5 O'
_chemical_formula_weight 781.82
_space_group_crystal_system monoclinic
_space_group_IT_number 15
_space_group_name_Hall '-C 2yc'
_space_group_name_H-M_alt 'C 1 2/c 1'
_atom_sites_solution_hydrogens geom
_atom_sites_solution_primary iterative
_audit_creation_date 2024-04-16
_audit_creation_method
;
Olex2 1.5
(compiled 2023.08.24 svn.re1ec1418 for OlexSys, GUI svn.r6817)
;
_audit_update_record
;
2024-05-29 deposited with the CCDC.	2024-11-12 downloaded from the CCDC.
;
_cell_angle_alpha 90
_cell_angle_beta 91.1100(10)
_cell_angle_gamma 90
_cell_formula_units_Z 8
_cell_length_a 13.6267(10)
_cell_length_b 20.1993(15)
_cell_length_c 26.817(2)
_cell_measurement_reflns_used 8067
_cell_measurement_temperature 300
_cell_measurement_theta_max 22.11
_cell_measurement_theta_min 2.34
_cell_volume 7380.0(9)
_computing_molecular_graphics 'Olex2 1.5 (Dolomanov et al., 2009)'
_computing_publication_material 'Olex2 1.5 (Dolomanov et al., 2009)'
_computing_structure_refinement 'SHELXL 2018/3 (Sheldrick, 2015)'
_computing_structure_solution 'olex2.solve 1.5 (Bourhis et al., 2015)'
_diffrn_ambient_temperature 300
_diffrn_measured_fraction_theta_full 1.000
_diffrn_measured_fraction_theta_max 1.000
_diffrn_measurement_device_type 'Bruker APEX-II CCD'
_diffrn_measurement_method '\f and \w scans'
_diffrn_radiation_type MoK\a
_diffrn_radiation_wavelength 0.71073
_diffrn_reflns_av_R_equivalents 0.0748
_diffrn_reflns_av_unetI/netI 0.0546
_diffrn_reflns_Laue_measured_fraction_full 1.000
_diffrn_reflns_Laue_measured_fraction_max 1.000
_diffrn_reflns_limit_h_max 16
_diffrn_reflns_limit_h_min -16
_diffrn_reflns_limit_k_max 24
_diffrn_reflns_limit_k_min -24
_diffrn_reflns_limit_l_max 31
_diffrn_reflns_limit_l_min -31
_diffrn_reflns_number 35887
_diffrn_reflns_point_group_measured_fraction_full 1.000
_diffrn_reflns_point_group_measured_fraction_max 1.000
_diffrn_reflns_theta_full 24.998
_diffrn_reflns_theta_max 24.998
_diffrn_reflns_theta_min 1.519
_diffrn_standards_number 0
_exptl_absorpt_coefficient_mu 2.711
_exptl_absorpt_correction_T_max 0.814
_exptl_absorpt_correction_T_min 0.418
_exptl_absorpt_correction_type multi-scan
_exptl_crystal_colour 'clear light yellow'
_exptl_crystal_colour_lustre clear
_exptl_crystal_colour_modifier light
_exptl_crystal_colour_primary yellow
_exptl_crystal_density_diffrn 1.407
_exptl_crystal_description block
_exptl_crystal_F_000 3200
_exptl_crystal_size_max 0.21
_exptl_crystal_size_mid 0.2
_exptl_crystal_size_min 0.19
_refine_diff_density_max 0.687
_refine_diff_density_min -0.623
_refine_diff_density_rms 0.091
_refine_ls_extinction_method none
_refine_ls_goodness_of_fit_ref 1.032
_refine_ls_hydrogen_treatment constr
_refine_ls_matrix_type full
_refine_ls_number_parameters 616
_refine_ls_number_reflns 6506
_refine_ls_number_restraints 749
_refine_ls_restrained_S_all 1.004
_refine_ls_R_factor_all 0.0702
_refine_ls_R_factor_gt 0.0415
_refine_ls_shift/su_max 0.001
_refine_ls_shift/su_mean 0.000
_refine_ls_structure_factor_coef Fsqd
_refine_ls_weighting_details 'w=1/[\s^2^(Fo^2^)+(0.0411P)^2^+12.9290P] where P=(Fo^2^+2Fc^2^)/3'
_refine_ls_weighting_scheme calc
_refine_ls_wR_factor_gt 0.0824
_refine_ls_wR_factor_ref 0.0916
_reflns_Friedel_coverage 0.000
_reflns_number_gt 4718
_reflns_number_total 6506
_reflns_threshold_expression 'I > 2\s(I)'
_cod_data_source_file d4sc04197f4.cif
_cod_data_source_block 4a
_cod_depositor_comments 'Adding full bibliography for 1573095--1573138.cif.'
_cod_original_cell_volume 7380.1(9)
_cod_database_code 1573095
_shelx_shelxl_version_number 2018/3
_shelx_space_group_comment
;
The symmetry employed for this shelxl refinement is uniquely defined
by the following loop, which should always be used as a source of
symmetry information in preference to the above space-group names.
They are only intended as comments.
;
_shelx_estimated_absorpt_t_max 0.627
_shelx_estimated_absorpt_t_min 0.600
_olex2_refinement_description
;
1. Fixed Uiso
 At 1.2 times of:
  All C(H) groups, All C(H,H) groups, All C(H,H,H,H) groups
 At 1.5 times of:
  All C(H,H,H) groups
2. Restrained distances
 O1-C39 \\sim O1-C39A \\sim O1-C36A \\sim O1-C36
 with sigma of 0.02
 N2-C11 \\sim N2A-C11 \\sim N2-C12 \\sim N2A-C12A \\sim N2A-C16A \\sim N2-C16
 with sigma of 0.02
3. Restrained planarity
 C23A, C21A, C20A, C18, C22A, C19A, C27A, C24A, N3
 with sigma of 0.1
 C22, C20, C19, C23, C21, C18, C24, C27, N3
 with sigma of 0.1
4. Uiso/Uaniso restraints and constraints
O1 \\sim C36 \\sim C37 \\sim C38 \\sim C39 \\sim C36A \\sim C37A \\sim C38A
\\sim C39A: within 2A with sigma of 0.01 and sigma for terminal atoms of 0.02
within 2A
C11 \\sim N2 \\sim C12 \\sim C13 \\sim C14 \\sim C15 \\sim C16 \\sim N2A \\sim
C12A \\sim C13A \\sim C14A \\sim C15A \\sim C16A: within 2A with sigma of 0.01
and sigma for terminal atoms of 0.02 within 2A
C18 \\sim C19 \\sim C20 \\sim C21 \\sim C22 \\sim C23 \\sim C24 \\sim C25 \\sim
C26 \\sim C27 \\sim C28 \\sim C29 \\sim C19A \\sim C20A \\sim C21A \\sim C22A
\\sim C23A \\sim C24A \\sim C25A \\sim C26A \\sim C27A \\sim C28A \\sim C29A
\\sim N3: within 2A with sigma of 0.01 and sigma for terminal atoms of 0.02
within 2A
5. Same fragment restrains
{C11, N2A, C12A, C13A, C14A, C15A, C16A} sigma for 1-2: 0.02, 1-3: 0.04
as in
{C11, N2, C12, C13, C14, C15, C16}
{N3, C18, C19A, C20A, C21A, C22A, C23A, C24A, C25A, C26A, C27A, C28A, C29A}
sigma for 1-2: 0.02, 1-3: 0.04
as in
{N3, C18, C19, C20, C21, C22, C23, C24, C25, C26, C27, C28, C29}
{O1, C36A, C37A, C38A, C39A} sigma for 1-2: 0.02, 1-3: 0.04
as in
{O1, C36, C37, C38, C39}
6. Others
 Sof(C36A)=Sof(H36C)=Sof(H36D)=Sof(C37A)=Sof(H37C)=Sof(H37D)=Sof(C38A)=
 Sof(H38C)=Sof(H38D)=Sof(C39A)=Sof(H39C)=Sof(H39D)=1-FVAR(1)
 Sof(C36)=Sof(H36A)=Sof(H36B)=Sof(C37)=Sof(H37A)=Sof(H37B)=Sof(C38)=Sof(H38A)=
 Sof(H38B)=Sof(C39)=Sof(H39A)=Sof(H39B)=FVAR(1)
 Sof(H11C)=Sof(H11D)=Sof(N2A)=Sof(C12A)=Sof(H12C)=Sof(H12D)=Sof(C13A)=
 Sof(H13C)=Sof(H13D)=Sof(C14A)=Sof(H14C)=Sof(H14D)=Sof(C15A)=Sof(H15C)=
 Sof(H15D)=Sof(C16A)=Sof(H16C)=Sof(H16D)=1-FVAR(2)
 Sof(H11A)=Sof(H11B)=Sof(N2)=Sof(C12)=Sof(H12A)=Sof(H12B)=Sof(C13)=Sof(H13A)=
 Sof(H13B)=Sof(C14)=Sof(H14A)=Sof(H14B)=Sof(C15)=Sof(H15A)=Sof(H15B)=Sof(C16)=
 Sof(H16A)=Sof(H16B)=FVAR(2)
 Sof(C19A)=Sof(C20A)=Sof(H20A)=Sof(C21A)=Sof(H21A)=Sof(C22A)=Sof(H22A)=
 Sof(C23A)=Sof(C24A)=Sof(H24A)=Sof(C25A)=Sof(H25D)=Sof(H25E)=Sof(H25F)=
 Sof(C26A)=Sof(H26D)=Sof(H26E)=Sof(H26F)=Sof(C27A)=Sof(H27A)=Sof(C28A)=
 Sof(H28D)=Sof(H28E)=Sof(H28F)=Sof(C29A)=Sof(H29D)=Sof(H29E)=Sof(H29F)=1-FVAR(3)
 Sof(C19)=Sof(C20)=Sof(H20)=Sof(C21)=Sof(H21)=Sof(C22)=Sof(H22)=Sof(C23)=
 Sof(C24)=Sof(H24)=Sof(C25)=Sof(H25A)=Sof(H25B)=Sof(H25C)=Sof(C26)=Sof(H26A)=
 Sof(H26B)=Sof(H26C)=Sof(C27)=Sof(H27)=Sof(C28)=Sof(H28A)=Sof(H28B)=Sof(H28C)=
 Sof(C29)=Sof(H29A)=Sof(H29B)=Sof(H29C)=FVAR(3)
7.a Ternary CH refined with riding coordinates:
 C24(H24), C27(H27), C1(H1), C24A(H24A), C27A(H27A)
7.b Secondary CH2 refined with riding coordinates:
 C36(H36A,H36B), C37(H37A,H37B), C38(H38A,H38B), C39(H39A,H39B), C10(H10A,
 H10B), C11(H11A,H11B), C11(H11C,H11D), C12(H12A,H12B), C13(H13A,H13B),
 C14(H14A,H14B), C15(H15A,H15B), C16(H16A,H16B), C12A(H12C,H12D), C13A(H13C,
 H13D), C14A(H14C,H14D), C15A(H15C,H15D), C16A(H16C,H16D), C36A(H36C,H36D),
 C37A(H37C,H37D), C38A(H38C,H38D), C39A(H39C,H39D)
7.c Aromatic/amide H refined with riding coordinates:
 C20(H20), C21(H21), C22(H22), C5(H5), C6(H6), C7(H7), C8(H8), C17(H17),
 C30(H30), C31(H31), C32(H32), C33(H33), C20A(H20A), C21A(H21A), C22A(H22A)
7.d Idealised Me refined as rotating group:
 C25(H25A,H25B,H25C), C26(H26A,H26B,H26C), C28(H28A,H28B,H28C), C29(H29A,H29B,
 H29C), C35(H35A,H35B,H35C), C25A(H25D,H25E,H25F), C26A(H26D,H26E,H26F),
 C28A(H28D,H28E,H28F), C29A(H29D,H29E,H29F)
;
_olex2_submission_special_instructions 'No special instructions were received'

loop_
_space_group_symop_operation_xyz
'x, y, z'
'-x, y, -z+1/2'
'x+1/2, y+1/2, z'
'-x+1/2, y+1/2, -z+1/2'
'-x, -y, -z'
'x, -y, z-1/2'
'-x+1/2, -y+1/2, -z'
'x+1/2, -y+1/2, z-1/2'

loop_
_atom_site_label
_atom_site_type_symbol
_atom_site_fract_x
_atom_site_fract_y
_atom_site_fract_z
_atom_site_U_iso_or_equiv
_atom_site_adp_type
_atom_site_occupancy
_atom_site_site_symmetry_order
_atom_site_calc_flag
_atom_site_refinement_flags_posn
_atom_site_refinement_flags_adp
_atom_site_refinement_flags_occupancy
_atom_site_disorder_assembly
_atom_site_disorder_group
Lu1 Lu 0.72876(2) 0.30295(2) 0.44971(2) 0.03917(10) Uani 1 1 d . . . . .
O1 O 0.6926(3) 0.4176(2) 0.44983(15) 0.0617(12) Uani 1 1 d D U . . .
C36 C 0.7188(12) 0.4626(6) 0.4098(5) 0.067(3) Uani 0.603(13) 1 d D U P A 1
H36A H 0.703163 0.443183 0.377535 0.081 Uiso 0.603(13) 1 calc R U P A 1
H36B H 0.788433 0.472609 0.411376 0.081 Uiso 0.603(13) 1 calc R U P A 1
C37 C 0.6605(13) 0.5229(6) 0.4176(4) 0.073(3) Uani 0.603(13) 1 d D U P A 1
H37A H 0.596071 0.519230 0.401840 0.088 Uiso 0.603(13) 1 calc R U P A 1
H37B H 0.693495 0.561637 0.404643 0.088 Uiso 0.603(13) 1 calc R U P A 1
C38 C 0.6532(14) 0.5262(6) 0.4746(4) 0.077(3) Uani 0.603(13) 1 d D U P A 1
H38A H 0.710317 0.547649 0.489477 0.093 Uiso 0.603(13) 1 calc R U P A 1
H38B H 0.594617 0.549839 0.484417 0.093 Uiso 0.603(13) 1 calc R U P A 1
C39 C 0.6483(12) 0.4554(6) 0.4892(5) 0.073(3) Uani 0.603(13) 1 d D U P A 1
H39A H 0.683605 0.448327 0.520498 0.088 Uiso 0.603(13) 1 calc R U P A 1
H39B H 0.580567 0.442009 0.493301 0.088 Uiso 0.603(13) 1 calc R U P A 1
N1 N 0.5859(4) 0.3336(3) 0.60437(17) 0.0460(12) Uani 1 1 d . . . . .
N3 N 0.5650(3) 0.2700(2) 0.44573(17) 0.0420(11) Uani 1 1 d D U . . .
C18 C 0.5201(4) 0.2445(3) 0.4000(2) 0.0461(14) Uani 1 1 d D U . . .
C19 C 0.4875(10) 0.2855(6) 0.3614(4) 0.056(2) Uani 0.55(3) 1 d D U P B 1
C20 C 0.4523(12) 0.2544(9) 0.3184(5) 0.059(2) Uani 0.55(3) 1 d D U P B 1
H20 H 0.429103 0.280329 0.292070 0.070 Uiso 0.55(3) 1 calc R U P B 1
C21 C 0.4507(13) 0.1875(9) 0.3134(6) 0.061(3) Uani 0.55(3) 1 d D U P B 1
H21 H 0.433633 0.168505 0.282882 0.073 Uiso 0.55(3) 1 calc R U P B 1
C22 C 0.4740(12) 0.1480(8) 0.3534(6) 0.059(3) Uani 0.55(3) 1 d D U P B 1
H22 H 0.464320 0.102495 0.351240 0.071 Uiso 0.55(3) 1 calc R U P B 1
C23 C 0.5121(12) 0.1755(5) 0.3972(5) 0.053(2) Uani 0.55(3) 1 d D U P B 1
C24 C 0.4846(13) 0.3595(7) 0.3684(6) 0.062(3) Uani 0.55(3) 1 d D U P B 1
H24 H 0.536494 0.371414 0.392647 0.075 Uiso 0.55(3) 1 calc R U P B 1
C25 C 0.3852(15) 0.3780(11) 0.3912(8) 0.081(5) Uani 0.55(3) 1 d D U P B 1
H25A H 0.332819 0.363266 0.369530 0.122 Uiso 0.55(3) 1 calc R U P B 1
H25B H 0.381426 0.425172 0.395173 0.122 Uiso 0.55(3) 1 calc R U P B 1
H25C H 0.379594 0.357085 0.423197 0.122 Uiso 0.55(3) 1 calc R U P B 1
C26 C 0.5016(15) 0.3992(10) 0.3209(8) 0.069(5) Uani 0.55(3) 1 d D U P B 1
H26A H 0.558995 0.382848 0.304708 0.103 Uiso 0.55(3) 1 calc R U P B 1
H26B H 0.510811 0.445074 0.329160 0.103 Uiso 0.55(3) 1 calc R U P B 1
H26C H 0.445675 0.394714 0.298797 0.103 Uiso 0.55(3) 1 calc R U P B 1
C27 C 0.5275(13) 0.1287(7) 0.4410(6) 0.058(3) Uani 0.55(3) 1 d D U P B 1
H27 H 0.563149 0.153365 0.467138 0.069 Uiso 0.55(3) 1 calc R U P B 1
C28 C 0.5876(15) 0.0663(8) 0.4299(8) 0.077(4) Uani 0.55(3) 1 d D U P B 1
H28A H 0.550702 0.038090 0.407729 0.115 Uiso 0.55(3) 1 calc R U P B 1
H28B H 0.601655 0.043162 0.460505 0.115 Uiso 0.55(3) 1 calc R U P B 1
H28C H 0.648002 0.078755 0.414656 0.115 Uiso 0.55(3) 1 calc R U P B 1
C29 C 0.4267(15) 0.1090(11) 0.4624(8) 0.068(5) Uani 0.55(3) 1 d D U P B 1
H29A H 0.396224 0.147301 0.476628 0.103 Uiso 0.55(3) 1 calc R U P B 1
H29B H 0.436161 0.075927 0.487766 0.103 Uiso 0.55(3) 1 calc R U P B 1
H29C H 0.385404 0.091640 0.436157 0.103 Uiso 0.55(3) 1 calc R U P B 1
N4 N 0.7487(4) 0.2983(3) 0.35988(19) 0.0582(14) Uani 1 1 d . . . . .
N5 N 0.8651(4) 0.3413(3) 0.4096(2) 0.0618(15) Uani 1 1 d . . . . .
C1 C 0.7055(4) 0.3072(3) 0.5379(2) 0.0407(13) Uani 1 1 d . . . . .
H1 H 0.748915 0.340392 0.553272 0.049 Uiso 1 1 calc R U . . .
C2 C 0.6119(4) 0.3121(3) 0.55677(19) 0.0376(13) Uani 1 1 d . . . . .
C3 C 0.5194(4) 0.2930(3) 0.5321(2) 0.0386(14) Uani 1 1 d . . . . .
C4 C 0.4427(4) 0.2973(3) 0.5689(2) 0.0441(14) Uani 1 1 d . . . . .
C5 C 0.3433(5) 0.2820(3) 0.5686(2) 0.0590(18) Uani 1 1 d . . . . .
H5 H 0.312478 0.266653 0.539578 0.071 Uiso 1 1 calc R U . . .
C6 C 0.2904(5) 0.2896(4) 0.6116(3) 0.069(2) Uani 1 1 d . . . . .
H6 H 0.224625 0.277454 0.611970 0.083 Uiso 1 1 calc R U . . .
C7 C 0.3340(5) 0.3147(4) 0.6532(3) 0.070(2) Uani 1 1 d . . . . .
H7 H 0.296287 0.321039 0.681359 0.084 Uiso 1 1 calc R U . . .
C8 C 0.4332(5) 0.3314(3) 0.6557(2) 0.0601(18) Uani 1 1 d . . . . .
H8 H 0.462499 0.347523 0.684810 0.072 Uiso 1 1 calc R U . . .
C9 C 0.4860(5) 0.3227(3) 0.6124(2) 0.0475(16) Uani 1 1 d . . . . .
C10 C 0.6531(5) 0.3550(3) 0.6436(2) 0.0484(16) Uani 1 1 d . . . . .
H10A H 0.718766 0.340087 0.635976 0.058 Uiso 1 1 calc R U . . .
H10B H 0.634484 0.334643 0.674752 0.058 Uiso 1 1 calc R U . . .
C11 C 0.6539(5) 0.4299(3) 0.6499(2) 0.0662(18) Uani 1 1 d D U . . .
H11A H 0.669964 0.450959 0.618541 0.079 Uiso 0.729(7) 1 calc R U P C 1
H11B H 0.589473 0.445173 0.659548 0.079 Uiso 0.729(7) 1 calc R U P C 1
H11C H 0.681185 0.448908 0.619936 0.079 Uiso 0.271(7) 1 calc R U P C 2
H11D H 0.586192 0.444592 0.651320 0.079 Uiso 0.271(7) 1 calc R U P C 2
N2 N 0.7275(7) 0.4478(6) 0.6886(3) 0.081(2) Uani 0.729(7) 1 d D U P C 1
C12 C 0.6899(9) 0.4400(8) 0.7380(4) 0.094(3) Uani 0.729(7) 1 d D U P C 1
H12A H 0.663961 0.395606 0.741625 0.112 Uiso 0.729(7) 1 calc R U P C 1
H12B H 0.636472 0.471027 0.742704 0.112 Uiso 0.729(7) 1 calc R U P C 1
C13 C 0.7705(11) 0.4522(6) 0.7783(4) 0.104(3) Uani 0.729(7) 1 d D U P C 1
H13A H 0.741506 0.450737 0.811071 0.125 Uiso 0.729(7) 1 calc R U P C 1
H13B H 0.819247 0.417264 0.776760 0.125 Uiso 0.729(7) 1 calc R U P C 1
C14 C 0.8188(10) 0.5172(7) 0.7712(4) 0.102(3) Uani 0.729(7) 1 d D U P C 1
H14A H 0.773839 0.552131 0.780532 0.123 Uiso 0.729(7) 1 calc R U P C 1
H14B H 0.876095 0.520001 0.793114 0.123 Uiso 0.729(7) 1 calc R U P C 1
C15 C 0.8481(9) 0.5274(6) 0.7208(4) 0.095(3) Uani 0.729(7) 1 d D U P C 1
H15A H 0.903835 0.499220 0.714069 0.114 Uiso 0.729(7) 1 calc R U P C 1
H15B H 0.868984 0.573035 0.716989 0.114 Uiso 0.729(7) 1 calc R U P C 1
C16 C 0.7696(9) 0.5134(5) 0.6842(4) 0.090(3) Uani 0.729(7) 1 d D U P C 1
H16A H 0.717901 0.545917 0.687973 0.108 Uiso 0.729(7) 1 calc R U P C 1
H16B H 0.795523 0.518382 0.650998 0.108 Uiso 0.729(7) 1 calc R U P C 1
C17 C 0.5034(4) 0.2737(3) 0.4835(2) 0.0410(14) Uani 1 1 d . . . . .
H17 H 0.439135 0.261303 0.475773 0.049 Uiso 1 1 calc R U . . .
C30 C 0.7145(5) 0.2776(4) 0.3152(3) 0.0642(19) Uani 1 1 d . . . . .
H30 H 0.650656 0.261507 0.313051 0.077 Uiso 1 1 calc R U . . .
C31 C 0.7674(7) 0.2791(5) 0.2738(3) 0.090(3) Uani 1 1 d . . . . .
H31 H 0.739888 0.265096 0.243592 0.108 Uiso 1 1 calc R U . . .
C32 C 0.8636(7) 0.3015(4) 0.2761(3) 0.092(3) Uani 1 1 d . . . . .
H32 H 0.901079 0.301848 0.247500 0.110 Uiso 1 1 calc R U . . .
C33 C 0.9036(6) 0.3234(4) 0.3207(3) 0.075(2) Uani 1 1 d . . . . .
H33 H 0.968176 0.338083 0.323015 0.090 Uiso 1 1 calc R U . . .
C34 C 0.8432(5) 0.3228(3) 0.3628(3) 0.0555(18) Uani 1 1 d . . . . .
C35 C 0.9616(6) 0.3693(4) 0.4171(3) 0.087(3) Uani 1 1 d . . . . .
H35A H 0.956118 0.416307 0.421543 0.131 Uiso 1 1 calc R U . . .
H35B H 1.000772 0.360191 0.388574 0.131 Uiso 1 1 calc R U . . .
H35C H 0.992007 0.350050 0.446273 0.131 Uiso 1 1 calc R U . . .
C19A C 0.4930(15) 0.2937(8) 0.3646(6) 0.056(2) Uani 0.45(3) 1 d D U P B 2
C20A C 0.4489(14) 0.2750(11) 0.3191(6) 0.058(3) Uani 0.45(3) 1 d D U P B 2
H20A H 0.429679 0.307232 0.296145 0.070 Uiso 0.45(3) 1 calc R U P B 2
C21A C 0.4341(15) 0.2100(12) 0.3082(6) 0.058(3) Uani 0.45(3) 1 d D U P B 2
H21A H 0.403159 0.197698 0.278420 0.069 Uiso 0.45(3) 1 calc R U P B 2
C22A C 0.4651(16) 0.1629(10) 0.3415(7) 0.058(3) Uani 0.45(3) 1 d D U P B 2
H22A H 0.460094 0.118552 0.332394 0.069 Uiso 0.45(3) 1 calc R U P B 2
C23A C 0.5041(13) 0.1786(6) 0.3887(6) 0.054(2) Uani 0.45(3) 1 d D U P B 2
C24A C 0.5046(16) 0.3669(8) 0.3745(8) 0.064(3) Uani 0.45(3) 1 d D U P B 2
H24A H 0.560236 0.371159 0.397985 0.076 Uiso 0.45(3) 1 calc R U P B 2
C25A C 0.4157(17) 0.3931(13) 0.4014(9) 0.077(5) Uani 0.45(3) 1 d D U P B 2
H25D H 0.358867 0.390051 0.379793 0.115 Uiso 0.45(3) 1 calc R U P B 2
H25E H 0.426618 0.438552 0.410427 0.115 Uiso 0.45(3) 1 calc R U P B 2
H25F H 0.405443 0.367383 0.430905 0.115 Uiso 0.45(3) 1 calc R U P B 2
C26A C 0.530(2) 0.4089(13) 0.3294(9) 0.073(5) Uani 0.45(3) 1 d D U P B 2
H26D H 0.579973 0.387177 0.310710 0.109 Uiso 0.45(3) 1 calc R U P B 2
H26E H 0.553334 0.451378 0.340376 0.109 Uiso 0.45(3) 1 calc R U P B 2
H26F H 0.472366 0.414631 0.308609 0.109 Uiso 0.45(3) 1 calc R U P B 2
C27A C 0.5273(16) 0.1244(8) 0.4256(8) 0.060(3) Uani 0.45(3) 1 d D U P B 2
H27A H 0.566171 0.144239 0.452848 0.072 Uiso 0.45(3) 1 calc R U P B 2
C28A C 0.5866(18) 0.0661(10) 0.4054(10) 0.070(5) Uani 0.45(3) 1 d D U P B 2
H28D H 0.543005 0.035471 0.388882 0.106 Uiso 0.45(3) 1 calc R U P B 2
H28E H 0.620120 0.044202 0.432526 0.106 Uiso 0.45(3) 1 calc R U P B 2
H28F H 0.633676 0.082168 0.382142 0.106 Uiso 0.45(3) 1 calc R U P B 2
C29A C 0.4334(19) 0.0949(13) 0.4487(10) 0.068(5) Uani 0.45(3) 1 d D U P B 2
H29D H 0.395349 0.129822 0.462979 0.102 Uiso 0.45(3) 1 calc R U P B 2
H29E H 0.451610 0.063602 0.474139 0.102 Uiso 0.45(3) 1 calc R U P B 2
H29F H 0.395142 0.073017 0.423145 0.102 Uiso 0.45(3) 1 calc R U P B 2
N2A N 0.7055(16) 0.4578(18) 0.6916(7) 0.085(3) Uani 0.271(7) 1 d D U P C 2
C12A C 0.653(2) 0.445(2) 0.7370(9) 0.092(3) Uani 0.271(7) 1 d D U P C 2
H12C H 0.660312 0.399342 0.746489 0.111 Uiso 0.271(7) 1 calc R U P C 2
H12D H 0.584022 0.454743 0.731777 0.111 Uiso 0.271(7) 1 calc R U P C 2
C13A C 0.696(2) 0.4904(16) 0.7786(9) 0.098(3) Uani 0.271(7) 1 d D U P C 2
H13C H 0.674260 0.535512 0.772626 0.117 Uiso 0.271(7) 1 calc R U P C 2
H13D H 0.669842 0.476361 0.810331 0.117 Uiso 0.271(7) 1 calc R U P C 2
C14A C 0.803(2) 0.4891(19) 0.7818(10) 0.099(3) Uani 0.271(7) 1 d D U P C 2
H14C H 0.824837 0.531138 0.795669 0.119 Uiso 0.271(7) 1 calc R U P C 2
H14D H 0.822105 0.455091 0.805633 0.119 Uiso 0.271(7) 1 calc R U P C 2
C15A C 0.8563(19) 0.4781(17) 0.7383(10) 0.098(3) Uani 0.271(7) 1 d D U P C 2
H15C H 0.914828 0.453272 0.747555 0.117 Uiso 0.271(7) 1 calc R U P C 2
H15D H 0.877850 0.520771 0.726082 0.117 Uiso 0.271(7) 1 calc R U P C 2
C16A C 0.8081(17) 0.4432(15) 0.6964(9) 0.092(3) Uani 0.271(7) 1 d D U P C 2
H16C H 0.840043 0.455472 0.665678 0.110 Uiso 0.271(7) 1 calc R U P C 2
H16D H 0.816508 0.395902 0.700934 0.110 Uiso 0.271(7) 1 calc R U P C 2
C36A C 0.7389(17) 0.4694(8) 0.4217(9) 0.069(3) Uani 0.397(13) 1 d D U P A 2
H36C H 0.731109 0.461268 0.386233 0.083 Uiso 0.397(13) 1 calc R U P A 2
H36D H 0.808468 0.471530 0.429968 0.083 Uiso 0.397(13) 1 calc R U P A 2
C37A C 0.6910(15) 0.5309(8) 0.4352(10) 0.074(3) Uani 0.397(13) 1 d D U P A 2
H37C H 0.681074 0.558710 0.406012 0.088 Uiso 0.397(13) 1 calc R U P A 2
H37D H 0.730452 0.555022 0.459599 0.088 Uiso 0.397(13) 1 calc R U P A 2
C38A C 0.5937(15) 0.5112(9) 0.4568(9) 0.073(3) Uani 0.397(13) 1 d D U P A 2
H38C H 0.574003 0.542079 0.482431 0.088 Uiso 0.397(13) 1 calc R U P A 2
H38D H 0.542754 0.509205 0.431079 0.088 Uiso 0.397(13) 1 calc R U P A 2
C39A C 0.6136(15) 0.4447(8) 0.4782(8) 0.069(3) Uani 0.397(13) 1 d D U P A 2
H39C H 0.632493 0.448130 0.513119 0.083 Uiso 0.397(13) 1 calc R U P A 2
H39D H 0.555787 0.416846 0.475187 0.083 Uiso 0.397(13) 1 calc R U P A 2

loop_
_atom_site_aniso_label
_atom_site_aniso_U_11
_atom_site_aniso_U_22
_atom_site_aniso_U_33
_atom_site_aniso_U_23
_atom_site_aniso_U_13
_atom_site_aniso_U_12
Lu1 0.03875(15) 0.04236(15) 0.03658(14) 0.00517(13) 0.00522(9) 0.00104(14)
O1 0.083(3) 0.043(2) 0.060(3) 0.011(2) 0.019(2) 0.008(2)
C36 0.086(6) 0.049(5) 0.066(5) 0.006(4) 0.011(5) -0.003(4)
C37 0.092(6) 0.050(5) 0.077(6) 0.005(5) 0.009(5) 0.006(5)
C38 0.096(6) 0.054(5) 0.082(5) 0.001(5) 0.017(5) 0.008(5)
C39 0.091(6) 0.054(5) 0.075(5) 0.004(4) 0.022(5) 0.011(5)
N1 0.052(3) 0.054(3) 0.031(3) -0.003(2) 0.001(2) 0.004(3)
N3 0.036(3) 0.051(3) 0.039(3) -0.001(2) 0.002(2) -0.002(2)
C18 0.035(3) 0.065(3) 0.038(3) -0.007(3) 0.002(2) -0.004(3)
C19 0.052(4) 0.073(5) 0.042(4) -0.004(4) -0.006(4) 0.000(4)
C20 0.060(4) 0.074(5) 0.041(4) -0.006(4) -0.004(4) -0.009(5)
C21 0.065(5) 0.073(6) 0.044(4) -0.011(5) -0.001(4) -0.007(5)
C22 0.058(5) 0.070(5) 0.050(5) -0.010(4) -0.004(4) -0.007(4)
C23 0.047(4) 0.067(4) 0.046(5) -0.012(4) -0.001(4) -0.007(4)
C24 0.057(6) 0.081(5) 0.048(5) 0.002(5) -0.024(5) 0.004(5)
C25 0.094(11) 0.087(10) 0.061(9) -0.015(8) -0.026(8) 0.020(8)
C26 0.055(9) 0.082(9) 0.068(9) 0.014(7) -0.026(7) 0.003(7)
C27 0.057(5) 0.065(5) 0.051(6) -0.020(5) -0.005(5) -0.010(4)
C28 0.093(8) 0.064(8) 0.074(10) -0.023(8) 0.009(10) -0.005(7)
C29 0.076(8) 0.069(9) 0.061(10) -0.021(8) -0.002(8) -0.019(7)
N4 0.065(4) 0.065(4) 0.045(3) 0.003(3) 0.010(3) 0.008(3)
N5 0.051(4) 0.061(4) 0.074(4) 0.013(3) 0.005(3) -0.005(3)
C1 0.041(3) 0.035(3) 0.046(3) 0.002(3) 0.004(3) -0.008(3)
C2 0.047(3) 0.037(3) 0.029(3) 0.003(2) 0.004(2) 0.009(3)
C3 0.037(3) 0.043(4) 0.036(3) 0.000(3) 0.003(2) 0.001(3)
C4 0.043(3) 0.044(4) 0.045(3) 0.005(3) 0.009(3) 0.006(3)
C5 0.046(4) 0.076(5) 0.055(4) -0.004(3) 0.008(3) -0.004(3)
C6 0.049(4) 0.085(6) 0.073(5) -0.001(4) 0.023(4) -0.003(4)
C7 0.069(5) 0.079(6) 0.063(5) 0.009(4) 0.035(4) 0.007(4)
C8 0.062(5) 0.073(5) 0.045(4) -0.003(3) 0.012(3) 0.012(4)
C9 0.053(4) 0.047(4) 0.043(4) 0.005(3) 0.010(3) 0.011(3)
C10 0.057(4) 0.052(4) 0.036(3) 0.000(3) 0.002(3) 0.013(3)
C11 0.089(5) 0.056(4) 0.053(4) -0.007(3) -0.002(3) 0.004(4)
N2 0.114(5) 0.072(4) 0.057(4) -0.015(3) -0.008(4) -0.007(4)
C12 0.126(6) 0.087(5) 0.067(4) -0.010(4) -0.010(4) -0.015(5)
C13 0.137(6) 0.096(5) 0.077(4) -0.010(5) -0.022(5) -0.015(5)
C14 0.134(6) 0.089(6) 0.082(5) -0.012(5) -0.023(5) -0.017(5)
C15 0.122(6) 0.081(5) 0.082(5) -0.015(5) -0.009(5) -0.014(5)
C16 0.118(6) 0.080(5) 0.071(4) -0.008(4) -0.006(4) -0.015(5)
C17 0.030(3) 0.045(3) 0.048(4) 0.000(3) 0.006(3) -0.002(3)
C30 0.057(4) 0.079(5) 0.056(4) -0.002(4) 0.009(4) 0.018(4)
C31 0.085(6) 0.126(8) 0.060(5) 0.001(5) -0.002(5) 0.030(6)
C32 0.095(7) 0.118(8) 0.064(5) 0.022(5) 0.034(5) 0.031(6)
C33 0.078(6) 0.079(6) 0.068(5) 0.017(4) 0.020(4) 0.005(4)
C34 0.068(5) 0.050(4) 0.049(4) 0.014(3) 0.011(4) 0.014(3)
C35 0.073(6) 0.074(6) 0.115(7) 0.022(5) 0.005(5) -0.003(5)
C19A 0.052(4) 0.074(5) 0.042(4) -0.005(4) -0.008(4) 0.000(4)
C20A 0.059(5) 0.071(6) 0.043(4) -0.004(5) -0.004(4) -0.003(5)
C21A 0.061(5) 0.070(6) 0.041(5) -0.005(5) -0.004(4) -0.003(5)
C22A 0.058(4) 0.070(5) 0.046(5) -0.009(5) -0.006(4) -0.007(4)
C23A 0.048(4) 0.067(4) 0.046(5) -0.011(4) -0.001(4) -0.007(4)
C24A 0.062(6) 0.079(5) 0.048(5) -0.001(5) -0.022(5) 0.006(5)
C25A 0.078(11) 0.091(11) 0.060(10) -0.013(8) -0.035(8) 0.003(9)
C26A 0.066(12) 0.090(10) 0.061(9) 0.004(8) -0.032(9) 0.008(9)
C27A 0.058(5) 0.066(5) 0.056(6) -0.019(5) -0.006(6) -0.009(5)
C28A 0.084(9) 0.064(8) 0.064(11) -0.022(9) 0.009(10) 0.002(7)
C29A 0.078(9) 0.070(10) 0.055(11) -0.007(9) 0.002(8) -0.022(9)
N2A 0.116(6) 0.076(5) 0.061(5) -0.012(5) -0.006(5) -0.011(5)
C12A 0.125(6) 0.085(6) 0.065(5) -0.011(5) -0.011(5) -0.010(6)
C13A 0.131(6) 0.090(6) 0.073(5) -0.012(5) -0.016(6) -0.011(6)
C14A 0.131(6) 0.089(6) 0.077(5) -0.010(6) -0.019(6) -0.018(6)
C15A 0.126(6) 0.089(6) 0.078(5) -0.014(5) -0.014(5) -0.016(6)
C16A 0.121(6) 0.083(5) 0.071(5) -0.015(5) -0.008(5) -0.014(5)
C36A 0.084(6) 0.049(5) 0.075(6) 0.012(5) 0.016(5) 0.002(5)
C37A 0.090(6) 0.051(5) 0.081(6) 0.004(5) 0.015(5) 0.000(5)
C38A 0.087(6) 0.053(5) 0.080(6) 0.003(5) 0.018(5) 0.010(5)
C39A 0.083(6) 0.049(5) 0.077(6) 0.001(5) 0.020(5) 0.009(5)

loop_
_atom_type_symbol
_atom_type_description
_atom_type_scat_dispersion_real
_atom_type_scat_dispersion_imag
_atom_type_scat_source
C C 0.0033 0.0016 'International Tables Vol C Tables 4.2.6.8 and 6.1.1.4'
H H 0.0000 0.0000 'International Tables Vol C Tables 4.2.6.8 and 6.1.1.4'
Lu Lu -0.4720 5.8584 'International Tables Vol C Tables 4.2.6.8 and 6.1.1.4'
N N 0.0061 0.0033 'International Tables Vol C Tables 4.2.6.8 and 6.1.1.4'
O O 0.0106 0.0060 'International Tables Vol C Tables 4.2.6.8 and 6.1.1.4'

loop_
_geom_angle_atom_site_label_1
_geom_angle_atom_site_label_2
_geom_angle_atom_site_label_3
_geom_angle
_geom_angle_site_symmetry_1
_geom_angle_site_symmetry_3
_geom_angle_publ_flag
O1 Lu1 Lu1 129.14(10) . 7_656 ?
O1 Lu1 N4 93.82(16) . . ?
O1 Lu1 C1 86.07(17) . . ?
O1 Lu1 C1 167.40(17) . 7_656 ?
N3 Lu1 Lu1 90.27(12) . 7_656 ?
N3 Lu1 O1 94.60(17) . . ?
N3 Lu1 N4 93.97(18) . . ?
N3 Lu1 C1 95.48(18) . 7_656 ?
N3 Lu1 C1 84.85(17) . . ?
N4 Lu1 Lu1 136.34(13) . 7_656 ?
N5 Lu1 Lu1 116.45(14) . 7_656 ?
N5 Lu1 O1 80.88(18) . . ?
N5 Lu1 N3 149.00(19) . . ?
N5 Lu1 N4 56.1(2) . . ?
N5 Lu1 C1 94.22(19) . 7_656 ?
N5 Lu1 C1 125.0(2) . . ?
C1 Lu1 Lu1 43.34(13) 7_656 7_656 ?
C1 Lu1 Lu1 43.97(13) . 7_656 ?
C1 Lu1 N4 178.80(19) . . ?
C1 Lu1 N4 93.01(18) 7_656 . ?
C1 Lu1 C1 87.32(19) . 7_656 ?
C36 O1 Lu1 123.8(6) . . ?
C39 O1 Lu1 127.5(5) . . ?
C39 O1 C36 108.6(7) . . ?
C36A O1 Lu1 128.0(8) . . ?
C39A O1 Lu1 122.1(7) . . ?
C39A O1 C36A 109.8(10) . . ?
O1 C36 H36A 110.6 . . ?
O1 C36 H36B 110.6 . . ?
O1 C36 C37 105.7(8) . . ?
H36A C36 H36B 108.7 . . ?
C37 C36 H36A 110.6 . . ?
C37 C36 H36B 110.6 . . ?
C36 C37 H37A 111.2 . . ?
C36 C37 H37B 111.2 . . ?
C36 C37 C38 102.9(10) . . ?
H37A C37 H37B 109.1 . . ?
C38 C37 H37A 111.2 . . ?
C38 C37 H37B 111.2 . . ?
C37 C38 H38A 111.2 . . ?
C37 C38 H38B 111.2 . . ?
H38A C38 H38B 109.1 . . ?
C39 C38 C37 103.0(9) . . ?
C39 C38 H38A 111.2 . . ?
C39 C38 H38B 111.2 . . ?
O1 C39 C38 107.2(8) . . ?
O1 C39 H39A 110.3 . . ?
O1 C39 H39B 110.3 . . ?
C38 C39 H39A 110.3 . . ?
C38 C39 H39B 110.3 . . ?
H39A C39 H39B 108.5 . . ?
C2 N1 C10 126.0(5) . . ?
C9 N1 C2 110.8(5) . . ?
C9 N1 C10 122.5(5) . . ?
C18 N3 Lu1 121.7(3) . . ?
C17 N3 Lu1 124.6(4) . . ?
C17 N3 C18 113.7(5) . . ?
C19 C18 N3 122.6(8) . . ?
C19 C18 C23 122.0(9) . . ?
C23 C18 N3 115.4(8) . . ?
C19A C18 N3 114.6(8) . . ?
C23A C18 N3 126.0(9) . . ?
C23A C18 C19A 119.4(10) . . ?
C18 C19 C24 120.4(10) . . ?
C20 C19 C18 116.5(11) . . ?
C20 C19 C24 122.9(10) . . ?
C19 C20 H20 118.8 . . ?
C21 C20 C19 122.4(12) . . ?
C21 C20 H20 118.8 . . ?
C20 C21 H21 120.0 . . ?
C20 C21 C22 120.0(12) . . ?
C22 C21 H21 120.0 . . ?
C21 C22 H22 119.8 . . ?
C21 C22 C23 120.4(12) . . ?
C23 C22 H22 119.8 . . ?
C18 C23 C27 124.6(10) . . ?
C22 C23 C18 118.0(10) . . ?
C22 C23 C27 116.7(10) . . ?
C19 C24 H24 107.8 . . ?
C19 C24 C25 108.4(10) . . ?
C19 C24 C26 114.2(11) . . ?
C25 C24 H24 107.8 . . ?
C26 C24 H24 107.8 . . ?
C26 C24 C25 110.6(12) . . ?
C24 C25 H25A 109.5 . . ?
C24 C25 H25B 109.5 . . ?
C24 C25 H25C 109.5 . . ?
H25A C25 H25B 109.5 . . ?
H25A C25 H25C 109.5 . . ?
H25B C25 H25C 109.5 . . ?
C24 C26 H26A 109.5 . . ?
C24 C26 H26B 109.5 . . ?
C24 C26 H26C 109.5 . . ?
H26A C26 H26B 109.5 . . ?
H26A C26 H26C 109.5 . . ?
H26B C26 H26C 109.5 . . ?
C23 C27 H27 107.2 . . ?
C23 C27 C28 115.3(10) . . ?
C23 C27 C29 109.6(11) . . ?
C28 C27 H27 107.2 . . ?
C28 C27 C29 109.9(11) . . ?
C29 C27 H27 107.2 . . ?
C27 C28 H28A 109.5 . . ?
C27 C28 H28B 109.5 . . ?
C27 C28 H28C 109.5 . . ?
H28A C28 H28B 109.5 . . ?
H28A C28 H28C 109.5 . . ?
H28B C28 H28C 109.5 . . ?
C27 C29 H29A 109.5 . . ?
C27 C29 H29B 109.5 . . ?
C27 C29 H29C 109.5 . . ?
H29A C29 H29B 109.5 . . ?
H29A C29 H29C 109.5 . . ?
H29B C29 H29C 109.5 . . ?
C30 N4 Lu1 148.4(5) . . ?
C30 N4 C34 118.0(6) . . ?
C34 N4 Lu1 93.0(4) . . ?
C34 N5 Lu1 100.2(4) . . ?
C34 N5 C35 115.3(6) . . ?
C35 N5 Lu1 144.1(5) . . ?
Lu1 C1 Lu1 92.68(19) . 7_656 ?
Lu1 C1 H1 110.5 7_656 . ?
Lu1 C1 H1 110.5 . . ?
C2 C1 Lu1 120.3(4) . . ?
C2 C1 Lu1 110.8(4) . 7_656 ?
C2 C1 H1 110.5 . . ?
N1 C2 C3 105.3(5) . . ?
C1 C2 N1 127.3(5) . . ?
C1 C2 C3 127.4(5) . . ?
C4 C3 C2 107.6(5) . . ?
C17 C3 C2 128.5(5) . . ?
C17 C3 C4 123.9(5) . . ?
C5 C4 C3 134.2(6) . . ?
C5 C4 C9 118.9(6) . . ?
C9 C4 C3 107.0(5) . . ?
C4 C5 H5 120.2 . . ?
C6 C5 C4 119.7(6) . . ?
C6 C5 H5 120.2 . . ?
C5 C6 H6 119.9 . . ?
C7 C6 C5 120.2(7) . . ?
C7 C6 H6 119.9 . . ?
C6 C7 H7 118.7 . . ?
C6 C7 C8 122.6(6) . . ?
C8 C7 H7 118.7 . . ?
C7 C8 H8 121.7 . . ?
C9 C8 C7 116.7(6) . . ?
C9 C8 H8 121.7 . . ?
C4 C9 N1 109.0(5) . . ?
C8 C9 N1 129.1(6) . . ?
C8 C9 C4 121.8(6) . . ?
N1 C10 H10A 109.1 . . ?
N1 C10 H10B 109.1 . . ?
N1 C10 C11 112.4(5) . . ?
H10A C10 H10B 107.9 . . ?
C11 C10 H10A 109.1 . . ?
C11 C10 H10B 109.1 . . ?
C10 C11 H11A 109.9 . . ?
C10 C11 H11B 109.9 . . ?
C10 C11 H11C 107.6 . . ?
C10 C11 H11D 107.6 . . ?
H11A C11 H11B 108.3 . . ?
H11C C11 H11D 107.1 . . ?
N2 C11 C10 109.0(7) . . ?
N2 C11 H11A 109.9 . . ?
N2 C11 H11B 109.9 . . ?
N2A C11 C10 118.7(16) . . ?
N2A C11 H11C 107.6 . . ?
N2A C11 H11D 107.6 . . ?
C12 N2 C11 111.8(8) . . ?
C12 N2 C16 108.9(9) . . ?
C16 N2 C11 115.6(9) . . ?
N2 C12 H12A 109.3 . . ?
N2 C12 H12B 109.3 . . ?
N2 C12 C13 111.5(10) . . ?
H12A C12 H12B 108.0 . . ?
C13 C12 H12A 109.3 . . ?
C13 C12 H12B 109.3 . . ?
C12 C13 H13A 109.4 . . ?
C12 C13 H13B 109.4 . . ?
H13A C13 H13B 108.0 . . ?
C14 C13 C12 111.1(11) . . ?
C14 C13 H13A 109.4 . . ?
C14 C13 H13B 109.4 . . ?
C13 C14 H14A 109.1 . . ?
C13 C14 H14B 109.1 . . ?
H14A C14 H14B 107.8 . . ?
C15 C14 C13 112.5(10) . . ?
C15 C14 H14A 109.1 . . ?
C15 C14 H14B 109.1 . . ?
C14 C15 H15A 109.0 . . ?
C14 C15 H15B 109.0 . . ?
C14 C15 C16 113.0(10) . . ?
H15A C15 H15B 107.8 . . ?
C16 C15 H15A 109.0 . . ?
C16 C15 H15B 109.0 . . ?
N2 C16 C15 114.1(10) . . ?
N2 C16 H16A 108.7 . . ?
N2 C16 H16B 108.7 . . ?
C15 C16 H16A 108.7 . . ?
C15 C16 H16B 108.7 . . ?
H16A C16 H16B 107.6 . . ?
N3 C17 C3 130.3(5) . . ?
N3 C17 H17 114.8 . . ?
C3 C17 H17 114.8 . . ?
N4 C30 H30 118.3 . . ?
C31 C30 N4 123.4(7) . . ?
C31 C30 H30 118.3 . . ?
C30 C31 H31 120.2 . . ?
C30 C31 C32 119.6(8) . . ?
C32 C31 H31 120.2 . . ?
C31 C32 H32 120.0 . . ?
C33 C32 C31 120.1(8) . . ?
C33 C32 H32 120.0 . . ?
C32 C33 H33 121.1 . . ?
C32 C33 C34 117.7(8) . . ?
C34 C33 H33 121.1 . . ?
N4 C34 C33 121.1(7) . . ?
N5 C34 N4 110.1(6) . . ?
N5 C34 C33 128.7(7) . . ?
N5 C35 H35A 109.5 . . ?
N5 C35 H35B 109.5 . . ?
N5 C35 H35C 109.5 . . ?
H35A C35 H35B 109.5 . . ?
H35A C35 H35C 109.5 . . ?
H35B C35 H35C 109.5 . . ?
C18 C19A C24A 122.9(12) . . ?
C20A C19A C18 119.6(12) . . ?
C20A C19A C24A 117.4(12) . . ?
C19A C20A H20A 119.8 . . ?
C21A C20A C19A 120.5(14) . . ?
C21A C20A H20A 119.8 . . ?
C20A C21A H21A 120.3 . . ?
C20A C21A C22A 119.4(14) . . ?
C22A C21A H21A 120.3 . . ?
C21A C22A H22A 118.7 . . ?
C21A C22A C23A 122.6(14) . . ?
C23A C22A H22A 118.7 . . ?
C18 C23A C22A 118.2(12) . . ?
C18 C23A C27A 121.8(12) . . ?
C22A C23A C27A 120.0(12) . . ?
C19A C24A H24A 106.1 . . ?
C19A C24A C25A 110.1(13) . . ?
C19A C24A C26A 115.5(14) . . ?
C25A C24A H24A 106.1 . . ?
C25A C24A C26A 112.2(15) . . ?
C26A C24A H24A 106.1 . . ?
C24A C25A H25D 109.5 . . ?
C24A C25A H25E 109.5 . . ?
C24A C25A H25F 109.5 . . ?
H25D C25A H25E 109.5 . . ?
H25D C25A H25F 109.5 . . ?
H25E C25A H25F 109.5 . . ?
C24A C26A H26D 109.5 . . ?
C24A C26A H26E 109.5 . . ?
C24A C26A H26F 109.5 . . ?
H26D C26A H26E 109.5 . . ?
H26D C26A H26F 109.5 . . ?
H26E C26A H26F 109.5 . . ?
C23A C27A H27A 107.3 . . ?
C23A C27A C28A 115.7(12) . . ?
C23A C27A C29A 112.1(13) . . ?
C28A C27A H27A 107.3 . . ?
C28A C27A C29A 106.8(14) . . ?
C29A C27A H27A 107.3 . . ?
C27A C28A H28D 109.5 . . ?
C27A C28A H28E 109.5 . . ?
C27A C28A H28F 109.5 . . ?
H28D C28A H28E 109.5 . . ?
H28D C28A H28F 109.5 . . ?
H28E C28A H28F 109.5 . . ?
C27A C29A H29D 109.5 . . ?
C27A C29A H29E 109.5 . . ?
C27A C29A H29F 109.5 . . ?
H29D C29A H29E 109.5 . . ?
H29D C29A H29F 109.5 . . ?
H29E C29A H29F 109.5 . . ?
C11 N2A C12A 110.5(18) . . ?
C11 N2A C16A 117.0(19) . . ?
C16A N2A C12A 113(2) . . ?
N2A C12A H12C 109.9 . . ?
N2A C12A H12D 109.9 . . ?
N2A C12A C13A 109.0(18) . . ?
H12C C12A H12D 108.3 . . ?
C13A C12A H12C 109.9 . . ?
C13A C12A H12D 109.9 . . ?
C12A C13A H13C 109.0 . . ?
C12A C13A H13D 109.0 . . ?
H13C C13A H13D 107.8 . . ?
C14A C13A C12A 113(2) . . ?
C14A C13A H13C 109.0 . . ?
C14A C13A H13D 109.0 . . ?
C13A C14A H14C 107.6 . . ?
C13A C14A H14D 107.6 . . ?
H14C C14A H14D 107.0 . . ?
C15A C14A C13A 119(2) . . ?
C15A C14A H14C 107.6 . . ?
C15A C14A H14D 107.6 . . ?
C14A C15A H15C 107.6 . . ?
C14A C15A H15D 107.6 . . ?
C14A C15A C16A 119(2) . . ?
H15C C15A H15D 107.0 . . ?
C16A C15A H15C 107.6 . . ?
C16A C15A H15D 107.6 . . ?
N2A C16A C15A 113.0(18) . . ?
N2A C16A H16C 109.0 . . ?
N2A C16A H16D 109.0 . . ?
C15A C16A H16C 109.0 . . ?
C15A C16A H16D 109.0 . . ?
H16C C16A H16D 107.8 . . ?
O1 C36A H36C 110.4 . . ?
O1 C36A H36D 110.4 . . ?
O1 C36A C37A 106.8(12) . . ?
H36C C36A H36D 108.6 . . ?
C37A C36A H36C 110.4 . . ?
C37A C36A H36D 110.4 . . ?
C36A C37A H37C 110.6 . . ?
C36A C37A H37D 110.6 . . ?
C36A C37A C38A 105.8(13) . . ?
H37C C37A H37D 108.7 . . ?
C38A C37A H37C 110.6 . . ?
C38A C37A H37D 110.6 . . ?
C37A C38A H38C 111.1 . . ?
C37A C38A H38D 111.1 . . ?
H38C C38A H38D 109.0 . . ?
C39A C38A C37A 103.4(13) . . ?
C39A C38A H38C 111.1 . . ?
C39A C38A H38D 111.1 . . ?
O1 C39A C38A 105.9(11) . . ?
O1 C39A H39C 110.6 . . ?
O1 C39A H39D 110.6 . . ?
C38A C39A H39C 110.6 . . ?
C38A C39A H39D 110.6 . . ?
H39C C39A H39D 108.7 . . ?

loop_
_geom_bond_atom_site_label_1
_geom_bond_atom_site_label_2
_geom_bond_distance
_geom_bond_site_symmetry_2
_geom_bond_publ_flag
Lu1 Lu1 3.4822(5) 7_656 ?
Lu1 O1 2.367(4) . ?
Lu1 N3 2.330(5) . ?
Lu1 N4 2.432(5) . ?
Lu1 N5 2.299(5) . ?
Lu1 C1 2.420(6) 7_656 ?
Lu1 C1 2.393(5) . ?
O1 C36 1.457(10) . ?
O1 C39 1.445(10) . ?
O1 C36A 1.443(13) . ?
O1 C39A 1.438(13) . ?
C36 H36A 0.9700 . ?
C36 H36B 0.9700 . ?
C36 C37 1.472(12) . ?
C37 H37A 0.9700 . ?
C37 H37B 0.9700 . ?
C37 C38 1.536(14) . ?
C38 H38A 0.9700 . ?
C38 H38B 0.9700 . ?
C38 C39 1.484(12) . ?
C39 H39A 0.9700 . ?
C39 H39B 0.9700 . ?
N1 C2 1.400(7) . ?
N1 C9 1.400(7) . ?
N1 C10 1.447(7) . ?
N3 C18 1.455(7) . ?
N3 C17 1.330(7) . ?
C18 C19 1.392(11) . ?
C18 C23 1.400(12) . ?
C18 C19A 1.419(13) . ?
C18 C23A 1.380(13) . ?
C19 C20 1.390(12) . ?
C19 C24 1.508(12) . ?
C20 H20 0.9300 . ?
C20 C21 1.358(14) . ?
C21 H21 0.9300 . ?
C21 C22 1.368(14) . ?
C22 H22 0.9300 . ?
C22 C23 1.391(12) . ?
C23 C27 1.519(13) . ?
C24 H24 0.9800 . ?
C24 C25 1.543(13) . ?
C24 C26 1.529(13) . ?
C25 H25A 0.9600 . ?
C25 H25B 0.9600 . ?
C25 H25C 0.9600 . ?
C26 H26A 0.9600 . ?
C26 H26B 0.9600 . ?
C26 H26C 0.9600 . ?
C27 H27 0.9800 . ?
C27 C28 1.535(13) . ?
C27 C29 1.550(13) . ?
C28 H28A 0.9600 . ?
C28 H28B 0.9600 . ?
C28 H28C 0.9600 . ?
C29 H29A 0.9600 . ?
C29 H29B 0.9600 . ?
C29 H29C 0.9600 . ?
N4 C30 1.342(8) . ?
N4 C34 1.380(9) . ?
N5 C34 1.339(8) . ?
N5 C35 1.441(8) . ?
C1 H1 0.9800 . ?
C1 C2 1.385(7) . ?
C2 C3 1.463(8) . ?
C3 C4 1.453(7) . ?
C3 C17 1.374(7) . ?
C4 C5 1.390(8) . ?
C4 C9 1.396(8) . ?
C5 H5 0.9300 . ?
C5 C6 1.380(9) . ?
C6 H6 0.9300 . ?
C6 C7 1.353(10) . ?
C7 H7 0.9300 . ?
C7 C8 1.393(9) . ?
C8 H8 0.9300 . ?
C8 C9 1.387(8) . ?
C10 H10A 0.9700 . ?
C10 H10B 0.9700 . ?
C10 C11 1.523(8) . ?
C11 H11A 0.9700 . ?
C11 H11B 0.9700 . ?
C11 H11C 0.9700 . ?
C11 H11D 0.9700 . ?
C11 N2 1.475(9) . ?
C11 N2A 1.426(14) . ?
N2 C12 1.438(10) . ?
N2 C16 1.449(12) . ?
C12 H12A 0.9700 . ?
C12 H12B 0.9700 . ?
C12 C13 1.547(14) . ?
C13 H13A 0.9700 . ?
C13 H13B 0.9700 . ?
C13 C14 1.483(15) . ?
C14 H14A 0.9700 . ?
C14 H14B 0.9700 . ?
C14 C15 1.431(13) . ?
C15 H15A 0.9700 . ?
C15 H15B 0.9700 . ?
C15 C16 1.465(13) . ?
C16 H16A 0.9700 . ?
C16 H16B 0.9700 . ?
C17 H17 0.9300 . ?
C30 H30 0.9300 . ?
C30 C31 1.337(10) . ?
C31 H31 0.9300 . ?
C31 C32 1.387(12) . ?
C32 H32 0.9300 . ?
C32 C33 1.378(11) . ?
C33 H33 0.9300 . ?
C33 C34 1.408(9) . ?
C35 H35A 0.9600 . ?
C35 H35B 0.9600 . ?
C35 H35C 0.9600 . ?
C19A C20A 1.402(14) . ?
C19A C24A 1.509(14) . ?
C20A H20A 0.9300 . ?
C20A C21A 1.359(15) . ?
C21A H21A 0.9300 . ?
C21A C22A 1.365(16) . ?
C22A H22A 0.9300 . ?
C22A C23A 1.401(14) . ?
C23A C27A 1.505(14) . ?
C24A H24A 0.9800 . ?
C24A C25A 1.518(15) . ?
C24A C26A 1.523(15) . ?
C25A H25D 0.9600 . ?
C25A H25E 0.9600 . ?
C25A H25F 0.9600 . ?
C26A H26D 0.9600 . ?
C26A H26E 0.9600 . ?
C26A H26F 0.9600 . ?
C27A H27A 0.9800 . ?
C27A C28A 1.532(15) . ?
C27A C29A 1.552(15) . ?
C28A H28D 0.9600 . ?
C28A H28E 0.9600 . ?
C28A H28F 0.9600 . ?
C29A H29D 0.9600 . ?
C29A H29E 0.9600 . ?
C29A H29F 0.9600 . ?
N2A C12A 1.442(15) . ?
N2A C16A 1.433(16) . ?
C12A H12C 0.9700 . ?
C12A H12D 0.9700 . ?
C12A C13A 1.54(2) . ?
C13A H13C 0.9700 . ?
C13A H13D 0.9700 . ?
C13A C14A 1.47(2) . ?
C14A H14C 0.9700 . ?
C14A H14D 0.9700 . ?
C14A C15A 1.40(2) . ?
C15A H15C 0.9700 . ?
C15A H15D 0.9700 . ?
C15A C16A 1.470(19) . ?
C16A H16C 0.9700 . ?
C16A H16D 0.9700 . ?
C36A H36C 0.9700 . ?
C36A H36D 0.9700 . ?
C36A C37A 1.451(15) . ?
C37A H37C 0.9700 . ?
C37A H37D 0.9700 . ?
C37A C38A 1.511(17) . ?
C38A H38C 0.9700 . ?
C38A H38D 0.9700 . ?
C38A C39A 1.484(16) . ?
C39A H39C 0.9700 . ?
C39A H39D 0.9700 . ?

loop_
_geom_torsion_atom_site_label_1
_geom_torsion_atom_site_label_2
_geom_torsion_atom_site_label_3
_geom_torsion_atom_site_label_4
_geom_torsion
_geom_torsion_site_symmetry_1
_geom_torsion_site_symmetry_2
_geom_torsion_site_symmetry_3
_geom_torsion_site_symmetry_4
_geom_torsion_publ_flag
Lu1 O1 C36 C37 164.8(8) . . . . ?
Lu1 O1 C39 C38 172.5(8) . . . . ?
Lu1 O1 C36A C37A -179.5(12) . . . . ?
Lu1 O1 C39A C38A -162.3(12) . . . . ?
Lu1 N3 C18 C19 -79.7(9) . . . . ?
Lu1 N3 C18 C23 100.1(9) . . . . ?
Lu1 N3 C18 C19A -78.7(11) . . . . ?
Lu1 N3 C18 C23A 100.4(10) . . . . ?
Lu1 N3 C17 C3 -3.8(9) . . . . ?
Lu1 N4 C30 C31 -167.1(6) . . . . ?
Lu1 N4 C34 N5 -6.7(5) . . . . ?
Lu1 N4 C34 C33 170.8(6) . . . . ?
Lu1 N5 C34 N4 7.2(6) . . . . ?
Lu1 N5 C34 C33 -170.1(6) . . . . ?
Lu1 C1 C2 N1 -160.3(4) . . . . ?
Lu1 C1 C2 N1 93.4(6) 7_656 . . . ?
Lu1 C1 C2 C3 -83.7(6) 7_656 . . . ?
Lu1 C1 C2 C3 22.6(8) . . . . ?
O1 C36 C37 C38 32.8(15) . . . . ?
O1 C36A C37A C38A -20(3) . . . . ?
C36 O1 C39 C38 -3.7(14) . . . . ?
C36 C37 C38 C39 -34.5(16) . . . . ?
C37 C38 C39 O1 23.6(16) . . . . ?
C39 O1 C36 C37 -18.9(14) . . . . ?
N1 C2 C3 C4 -6.3(6) . . . . ?
N1 C2 C3 C17 174.1(6) . . . . ?
N1 C10 C11 N2 -177.1(6) . . . . ?
N1 C10 C11 N2A 171.0(12) . . . . ?
N3 C18 C19 C20 175.7(6) . . . . ?
N3 C18 C19 C24 -8.6(13) . . . . ?
N3 C18 C23 C22 -177.1(9) . . . . ?
N3 C18 C23 C27 12.5(15) . . . . ?
N3 C18 C19A C20A -179.9(10) . . . . ?
N3 C18 C19A C24A -3.0(18) . . . . ?
N3 C18 C23A C22A -176.3(10) . . . . ?
N3 C18 C23A C27A 3.6(16) . . . . ?
C18 N3 C17 C3 177.6(6) . . . . ?
C18 C19 C20 C21 -0.9(11) . . . . ?
C18 C19 C24 C25 -87.2(13) . . . . ?
C18 C19 C24 C26 149.0(12) . . . . ?
C18 C23 C27 C28 -136.9(15) . . . . ?
C18 C23 C27 C29 98.5(15) . . . . ?
C18 C19A C20A C21A -1.5(17) . . . . ?
C18 C19A C24A C25A -86(2) . . . . ?
C18 C19A C24A C26A 146.0(18) . . . . ?
C18 C23A C27A C28A -131.4(18) . . . . ?
C18 C23A C27A C29A 105.7(16) . . . . ?
C19 C18 C23 C22 2.8(17) . . . . ?
C19 C18 C23 C27 -167.6(11) . . . . ?
C19 C20 C21 C22 7.3(17) . . . . ?
C20 C19 C24 C25 88.2(12) . . . . ?
C20 C19 C24 C26 -35.6(13) . . . . ?
C20 C21 C22 C23 -8.6(19) . . . . ?
C21 C22 C23 C18 3.7(18) . . . . ?
C21 C22 C23 C27 174.9(11) . . . . ?
C22 C23 C27 C28 52.6(16) . . . . ?
C22 C23 C27 C29 -72.0(14) . . . . ?
C23 C18 C19 C20 -4.1(13) . . . . ?
C23 C18 C19 C24 171.6(11) . . . . ?
C24 C19 C20 C21 -176.5(12) . . . . ?
N4 C30 C31 C32 1.4(13) . . . . ?
C1 C2 C3 C4 171.3(5) . . . . ?
C1 C2 C3 C17 -8.4(10) . . . . ?
C2 N1 C9 C4 -3.6(7) . . . . ?
C2 N1 C9 C8 173.7(6) . . . . ?
C2 N1 C10 C11 104.2(7) . . . . ?
C2 C3 C4 C5 -175.5(7) . . . . ?
C2 C3 C4 C9 4.3(6) . . . . ?
C2 C3 C17 N3 -3.3(11) . . . . ?
C3 C4 C5 C6 177.2(7) . . . . ?
C3 C4 C9 N1 -0.6(7) . . . . ?
C3 C4 C9 C8 -178.1(6) . . . . ?
C4 C3 C17 N3 177.0(6) . . . . ?
C4 C5 C6 C7 3.0(11) . . . . ?
C5 C4 C9 N1 179.2(5) . . . . ?
C5 C4 C9 C8 1.7(9) . . . . ?
C5 C6 C7 C8 -2.6(12) . . . . ?
C6 C7 C8 C9 1.7(11) . . . . ?
C7 C8 C9 N1 -178.2(6) . . . . ?
C7 C8 C9 C4 -1.2(10) . . . . ?
C9 N1 C2 C1 -171.5(6) . . . . ?
C9 N1 C2 C3 6.1(6) . . . . ?
C9 N1 C10 C11 -85.5(7) . . . . ?
C9 C4 C5 C6 -2.5(10) . . . . ?
C10 N1 C2 C1 -0.3(9) . . . . ?
C10 N1 C2 C3 177.3(5) . . . . ?
C10 N1 C9 C4 -175.2(5) . . . . ?
C10 N1 C9 C8 2.1(10) . . . . ?
C10 C11 N2 C12 -81.5(11) . . . . ?
C10 C11 N2 C16 153.2(9) . . . . ?
C10 C11 N2A C12A -72(3) . . . . ?
C10 C11 N2A C16A 59(3) . . . . ?
C11 N2 C12 C13 174.3(11) . . . . ?
C11 N2 C16 C15 -175.3(9) . . . . ?
C11 N2A C12A C13A -166(3) . . . . ?
C11 N2A C16A C15A 176(3) . . . . ?
N2 C12 C13 C14 53.6(17) . . . . ?
C12 N2 C16 C15 57.9(14) . . . . ?
C12 C13 C14 C15 -48.8(17) . . . . ?
C13 C14 C15 C16 49.3(16) . . . . ?
C14 C15 C16 N2 -54.6(15) . . . . ?
C16 N2 C12 C13 -56.7(15) . . . . ?
C17 N3 C18 C19 98.9(9) . . . . ?
C17 N3 C18 C23 -81.3(10) . . . . ?
C17 N3 C18 C19A 99.8(11) . . . . ?
C17 N3 C18 C23A -81.1(11) . . . . ?
C17 C3 C4 C5 4.2(11) . . . . ?
C17 C3 C4 C9 -176.0(6) . . . . ?
C30 N4 C34 N5 179.7(6) . . . . ?
C30 N4 C34 C33 -2.8(10) . . . . ?
C30 C31 C32 C33 -1.2(13) . . . . ?
C31 C32 C33 C34 -0.9(12) . . . . ?
C32 C33 C34 N4 2.9(11) . . . . ?
C32 C33 C34 N5 179.9(7) . . . . ?
C34 N4 C30 C31 0.6(11) . . . . ?
C35 N5 C34 N4 -178.6(6) . . . . ?
C35 N5 C34 C33 4.2(10) . . . . ?
C19A C18 C23A C22A 2.7(18) . . . . ?
C19A C18 C23A C27A -177.3(13) . . . . ?
C19A C20A C21A C22A -1.9(14) . . . . ?
C20A C19A C24A C25A 91.2(16) . . . . ?
C20A C19A C24A C26A -37(2) . . . . ?
C20A C21A C22A C23A 6(2) . . . . ?
C21A C22A C23A C18 -6(2) . . . . ?
C21A C22A C23A C27A 173.8(13) . . . . ?
C22A C23A C27A C28A 48.5(19) . . . . ?
C22A C23A C27A C29A -74.4(17) . . . . ?
C23A C18 C19A C20A 0.9(19) . . . . ?
C23A C18 C19A C24A 177.8(13) . . . . ?
C24A C19A C20A C21A -178.5(11) . . . . ?
N2A C12A C13A C14A -48(4) . . . . ?
C12A N2A C16A C15A -55(4) . . . . ?
C12A C13A C14A C15A 30(5) . . . . ?
C13A C14A C15A C16A -24(5) . . . . ?
C14A C15A C16A N2A 34(5) . . . . ?
C16A N2A C12A C13A 61(4) . . . . ?
C36A O1 C39A C38A 15(2) . . . . ?
C36A C37A C38A C39A 29(3) . . . . ?
C37A C38A C39A O1 -26(2) . . . . ?
C39A O1 C36A C37A 3(2) . . . . ?
